data_4068615
loop_
_publ_author_name
'Zhang, Xiaoming'
'Liu, Bin'
'Liu, Ailing'
'Xie, Weilong'
'Chen, Wanzhi'

_publ_section_title
;
 Steric Bulkiness-Dependent Structural Diversity in Nickel(II) Complexes
 of N-Heterocyclic Carbenes: Synthesis and Structural Characterization of
 Tetra-, Penta-, and Hexacoordinate Nickel Complexes
;
_journal_issue 5
_journal_name_full Organometallics
_journal_page_first 1336
_journal_paper_doi 10.1021/om800982r
_journal_volume 28
_journal_year 2009
_chemical_formula_sum 'C48 H62 F23 N18 Ni2 P4'
_chemical_formula_weight 1569.46
_chemical_name_systematic
; 
 ? 
;
_space_group_IT_number 14
_symmetry_cell_setting monoclinic
_symmetry_space_group_name_Hall '-P 2ybc'
_symmetry_space_group_name_H-M 'P 1 21/c 1'
_atom_sites_solution_hydrogens geom
_atom_sites_solution_primary direct
_atom_sites_solution_secondary difmap
_audit_creation_method SHELXL-97
_cell_angle_alpha 90.00
_cell_angle_beta 100.73(3)
_cell_angle_gamma 90.00
_cell_formula_units_Z 2
_cell_length_a 9.5872(19)
_cell_length_b 24.764(5)
_cell_length_c 14.251(3)
_cell_measurement_temperature 293(2)
_cell_volume 3324.3(12)
_computing_cell_refinement 'Bruker XSCANS'
_computing_data_collection 'Bruker XSCANS'
_computing_data_reduction 'Bruker SHELXTL'
_computing_molecular_graphics 'Bruker SHELXTL'
_computing_publication_material 'Bruker SHELXTL'
_computing_structure_refinement 'SHELXL-97 (Sheldrick, 1997)'
_computing_structure_solution 'SHELXS-97 (Sheldrick, 1990)'
_diffrn_ambient_temperature 293(2)
_diffrn_measured_fraction_theta_full 0.996
_diffrn_measured_fraction_theta_max 0.996
_diffrn_measurement_device_type 'Bruker P4'
_diffrn_measurement_method '\w scans'
_diffrn_radiation_monochromator graphite
_diffrn_radiation_source 'fine-focus sealed tube'
_diffrn_radiation_type MoK\a
_diffrn_radiation_wavelength 0.71073
_diffrn_reflns_av_R_equivalents 0.0521
_diffrn_reflns_av_sigmaI/netI 0.0423
_diffrn_reflns_limit_h_max 11
_diffrn_reflns_limit_h_min -11
_diffrn_reflns_limit_k_max 29
_diffrn_reflns_limit_k_min -29
_diffrn_reflns_limit_l_max 15
_diffrn_reflns_limit_l_min -16
_diffrn_reflns_number 25987
_diffrn_reflns_theta_full 25.00
_diffrn_reflns_theta_max 25.00
_diffrn_reflns_theta_min 3.02
_exptl_absorpt_coefficient_mu 0.777
_exptl_absorpt_correction_T_max 0.9126
_exptl_absorpt_correction_T_min 0.7413
_exptl_absorpt_correction_type none
_exptl_crystal_density_diffrn 1.568
_exptl_crystal_density_method 'not measured'
_exptl_crystal_F_000 1598
_exptl_crystal_size_max 0.41
_exptl_crystal_size_mid 0.22
_exptl_crystal_size_min 0.12
_refine_diff_density_max 1.123
_refine_diff_density_min -0.510
_refine_diff_density_rms 0.097
_refine_ls_extinction_coef 0.0048(13)
_refine_ls_extinction_expression Fc^*^=kFc[1+0.001xFc^2^\l^3^/sin(2\q)]^-1/4^
_refine_ls_extinction_method SHELXL
_refine_ls_goodness_of_fit_ref 1.094
_refine_ls_hydrogen_treatment constr
_refine_ls_matrix_type full
_refine_ls_number_parameters 464
_refine_ls_number_reflns 5827
_refine_ls_number_restraints 4
_refine_ls_restrained_S_all 1.109
_refine_ls_R_factor_all 0.1090
_refine_ls_R_factor_gt 0.0730
_refine_ls_shift/su_max 0.001
_refine_ls_shift/su_mean 0.000
_refine_ls_structure_factor_coef Fsqd
_refine_ls_weighting_details 'calc w=1/[\s^2^(Fo^2^)+(0.1589P)^2^+0.2583P] where P=(Fo^2^+2Fc^2^)/3'
_refine_ls_weighting_scheme calc
_refine_ls_wR_factor_gt 0.2073
_refine_ls_wR_factor_ref 0.2500
_reflns_number_gt 3705
_reflns_number_total 5827
_reflns_threshold_expression >2sigma(I)
_cod_data_source_file om800982r_si_002.cif
_cod_data_source_block shelx
_cod_depositor_comments
;
The following automatic conversions were performed:

'_symmetry_cell_setting' value 'Monoclinic' changed to 'monoclinic'
according to /home/saulius/struct/CIF-dictionaries/cif_core.dic
dictionary named 'cif_core.dic' version 2.4.2 from 2011-04-26.

Automatic conversion script
Id: cif_fix_values 1715 2011-07-08 13:25:40Z adriana 
;
_cod_original_cell_volume 3324.4(12)
_cod_original_sg_symbol_H-M P2(1)/c
_cod_database_code 4068615

loop_
_symmetry_equiv_pos_as_xyz
'x, y, z'
'-x, y+1/2, -z+1/2'
'-x, -y, -z'
'x, -y-1/2, z-1/2'

loop_
_atom_site_label
_atom_site_type_symbol
_atom_site_fract_x
_atom_site_fract_y
_atom_site_fract_z
_atom_site_U_iso_or_equiv
_atom_site_adp_type
_atom_site_occupancy
_atom_site_symmetry_multiplicity
_atom_site_calc_flag
_atom_site_refinement_flags
_atom_site_disorder_assembly
_atom_site_disorder_group
Ni1 Ni 0.37139(7) 0.68264(3) 0.78878(4) 0.0539(3) Uani 1 1 d . . .
P1 P 0.8982(2) 0.75366(8) 0.00560(12) 0.0796(5) Uani 1 1 d . . .
P2 P 0.0763(2) 0.47169(7) 0.80768(13) 0.0777(5) Uani 1 1 d . . .
N5 N 0.5149(5) 0.76168(19) 0.6793(3) 0.0677(12) Uani 1 1 d . C .
N6 N 0.3832(5) 0.70241(18) 0.5966(3) 0.0579(11) Uani 1 1 d . . .
N1 N 0.6601(5) 0.62498(19) 0.8087(3) 0.0679(12) Uani 1 1 d . . .
N2 N 0.5135(5) 0.60356(18) 0.8984(3) 0.0641(12) Uani 1 1 d . . .
N8 N 0.2487(5) 0.63562(19) 0.6505(3) 0.0660(12) Uani 1 1 d . . .
N4 N 0.2998(5) 0.64385(16) 0.8886(3) 0.0557(10) Uani 1 1 d . . .
N3 N 0.3639(6) 0.5716(2) 0.9992(3) 0.0730(14) Uani 1 1 d . . .
N9 N 0.2309(5) 0.73735(19) 0.7823(3) 0.0630(12) Uani 1 1 d . . .
N7 N 0.2610(6) 0.6414(2) 0.4857(3) 0.0838(16) Uani 1 1 d . . .
F1 F 1.0592(6) 0.7415(3) 0.0429(4) 0.157(2) Uani 1 1 d . A .
F2 F 0.9184(5) 0.7369(2) -0.0999(3) 0.1232(16) Uani 1 1 d . A .
F3 F 0.8680(9) 0.6940(2) 0.0248(4) 0.157(2) Uani 1 1 d . A .
F4 F 0.7519(16) 0.7774(7) -0.0236(11) 0.110(5) Uani 0.50 1 d P A 2
F7 F 0.0635(9) 0.4743(3) 0.6973(4) 0.087(2) Uani 0.50 1 d P B 2
F11 F 0.965(2) 0.8113(8) -0.0023(19) 0.176(11) Uani 0.50 1 d P A 2
F12 F 0.898(4) 0.7704(14) 0.105(2) 0.186(16) Uani 0.50 1 d P A 2
F10 F 0.1382(8) 0.4135(2) 0.8125(7) 0.193(3) Uani 1 1 d . B 2
F4' F 0.731(2) 0.7461(11) -0.0453(13) 0.189(11) Uani 0.50 1 d P A 1
F11' F 0.896(3) 0.8115(6) -0.0295(14) 0.177(11) Uani 0.50 1 d P A 1
F12' F 0.858(4) 0.7671(9) 0.1076(19) 0.119(7) Uani 0.50 1 d P A 1
C20 C 0.5864(17) 0.8488(5) 0.7569(11) 0.199(7) Uani 1 1 d D C 1
H20A H 0.6465 0.8615 0.8151 0.239 Uiso 1 1 calc R C 1
H20B H 0.6279 0.8623 0.7044 0.239 Uiso 1 1 calc R C 1
C21 C 0.4611(16) 0.8744(5) 0.7512(11) 0.185(6) Uani 1 1 d D C 1
H21A H 0.4120 0.8580 0.7977 0.222 Uiso 1 1 calc R C 1
H21B H 0.4049 0.8670 0.6886 0.222 Uiso 1 1 calc R C 1
F6 F 0.2273(5) 0.4969(2) 0.8223(5) 0.145(2) Uani 1 1 d . B .
F8 F 0.0840(7) 0.4714(3) 0.9202(4) 0.160(2) Uani 1 1 d . B .
F9 F 0.0192(7) 0.53075(19) 0.8080(4) 0.141(2) Uani 1 1 d . B .
F13 F -0.0792(5) 0.4467(2) 0.7925(4) 0.1330(18) Uani 1 1 d . B .
C12 C 0.4345(5) 0.7180(2) 0.6875(3) 0.0564(13) Uani 1 1 d . . .
C14 C 0.4319(7) 0.7358(2) 0.5317(4) 0.0714(16) Uani 1 1 d . . .
H14 H 0.4104 0.7334 0.4654 0.086 Uiso 1 1 calc R . .
C13 C 0.5148(7) 0.7716(3) 0.5829(5) 0.0769(17) Uani 1 1 d . . .
H13 H 0.5648 0.7989 0.5589 0.092 Uiso 1 1 calc R . .
C1 C 0.5313(6) 0.6375(2) 0.8253(3) 0.0587(13) Uani 1 1 d . . .
C2 C 0.7228(7) 0.5846(3) 0.8725(5) 0.0838(19) Uani 1 1 d . . .
H2 H 0.8133 0.5704 0.8757 0.101 Uiso 1 1 calc R . .
C17 C 0.1261(9) 0.5729(3) 0.5429(6) 0.101(2) Uani 1 1 d . . .
H17 H 0.0653 0.5435 0.5308 0.122 Uiso 1 1 calc R . .
C15 C 0.2913(6) 0.6573(2) 0.5759(4) 0.0600(13) Uani 1 1 d . . .
C5 C 0.2385(8) 0.5763(2) 1.0249(4) 0.0750(17) Uani 1 1 d . . .
H5 H 0.2163 0.5529 1.0710 0.090 Uiso 1 1 calc R . .
C6 C 0.1403(7) 0.6142(3) 0.9863(4) 0.0730(16) Uani 1 1 d . . .
H6 H 0.0537 0.6172 1.0063 0.088 Uiso 1 1 calc R . .
C7 C 0.1742(7) 0.6474(2) 0.9175(4) 0.0696(15) Uani 1 1 d . . .
H7 H 0.1086 0.6731 0.8898 0.084 Uiso 1 1 calc R . .
C19 C 0.6024(8) 0.7908(3) 0.7565(5) 0.094(2) Uani 1 1 d D . .
H19A H 0.5826 0.7769 0.8163 0.113 Uiso 1 1 calc R C 1
H19B H 0.7010 0.7827 0.7550 0.113 Uiso 1 1 calc R C 1
C22 C 0.4607(16) 0.9372(4) 0.7668(9) 0.173(5) Uani 1 1 d D . .
H22A H 0.5098 0.9456 0.8301 0.260 Uiso 1 1 calc R C 1
H22B H 0.3645 0.9499 0.7588 0.260 Uiso 1 1 calc R C 1
H22C H 0.5075 0.9546 0.7210 0.260 Uiso 1 1 calc R C 1
C8 C 0.7321(8) 0.6488(3) 0.7359(5) 0.089(2) Uani 1 1 d . . .
H8A H 0.8193 0.6658 0.7677 0.107 Uiso 1 1 calc R . .
H8B H 0.6718 0.6767 0.7021 0.107 Uiso 1 1 calc R . .
C9 C 0.7671(11) 0.6088(4) 0.6646(7) 0.118(3) Uani 1 1 d . . .
H9A H 0.8240 0.6267 0.6243 0.141 Uiso 1 1 calc R . .
H9B H 0.8239 0.5800 0.6985 0.141 Uiso 1 1 calc R . .
C10 C 0.6407(13) 0.5850(5) 0.6035(9) 0.152(4) Uani 1 1 d . . .
H10A H 0.5820 0.6138 0.5714 0.183 Uiso 1 1 calc R . .
H10B H 0.5857 0.5659 0.6436 0.183 Uiso 1 1 calc R . .
C23 C 0.1515(7) 0.7719(2) 0.7724(4) 0.0643(14) Uani 1 1 d . . .
C24 C 0.0531(8) 0.8167(2) 0.7602(5) 0.083(2) Uani 1 1 d . . .
H24A H 0.1032 0.8494 0.7519 0.125 Uiso 1 1 calc R . .
H24B H 0.0102 0.8199 0.8157 0.125 Uiso 1 1 calc R . .
H24C H -0.0193 0.8106 0.7050 0.125 Uiso 1 1 calc R . .
C18 C 0.1683(7) 0.5929(3) 0.6343(5) 0.0798(18) Uani 1 1 d . . .
H18 H 0.1389 0.5756 0.6852 0.096 Uiso 1 1 calc R . .
C4 C 0.3863(6) 0.6051(2) 0.9326(3) 0.0586(13) Uani 1 1 d . . .
C3 C 0.6313(7) 0.5703(3) 0.9269(5) 0.0797(18) Uani 1 1 d . . .
H3 H 0.6429 0.5439 0.9740 0.096 Uiso 1 1 calc R . .
C16 C 0.1776(10) 0.5983(3) 0.4707(6) 0.103(3) Uani 1 1 d . . .
H16 H 0.1531 0.5847 0.4090 0.123 Uiso 1 1 calc R . .
C11 C 0.6770(19) 0.5462(6) 0.5288(10) 0.226(8) Uani 1 1 d . . .
H11A H 0.7533 0.5608 0.5017 0.339 Uiso 1 1 calc R . .
H11B H 0.5951 0.5411 0.4794 0.339 Uiso 1 1 calc R . .
H11C H 0.7054 0.5121 0.5583 0.339 Uiso 1 1 calc R . .

loop_
_atom_site_aniso_label
_atom_site_aniso_U_11
_atom_site_aniso_U_22
_atom_site_aniso_U_33
_atom_site_aniso_U_23
_atom_site_aniso_U_13
_atom_site_aniso_U_12
Ni1 0.0578(5) 0.0575(5) 0.0465(4) 0.0063(3) 0.0100(3) 0.0054(3)
P1 0.0806(12) 0.0874(12) 0.0735(10) 0.0028(8) 0.0214(9) 0.0150(9)
P2 0.0777(12) 0.0697(10) 0.0871(11) -0.0009(8) 0.0190(9) -0.0074(8)
N5 0.059(3) 0.071(3) 0.072(3) 0.013(2) 0.010(2) 0.004(2)
N6 0.059(3) 0.068(3) 0.047(2) 0.007(2) 0.0109(19) 0.003(2)
N1 0.058(3) 0.072(3) 0.076(3) 0.007(2) 0.018(2) 0.006(2)
N2 0.068(3) 0.063(3) 0.061(2) 0.008(2) 0.010(2) 0.012(2)
N8 0.070(3) 0.068(3) 0.060(3) 0.003(2) 0.012(2) -0.008(2)
N4 0.057(3) 0.059(2) 0.053(2) -0.0013(19) 0.0151(19) 0.007(2)
N3 0.085(4) 0.073(3) 0.063(3) 0.019(2) 0.020(3) 0.003(3)
N9 0.069(3) 0.066(3) 0.054(2) 0.005(2) 0.012(2) 0.009(2)
N7 0.103(4) 0.090(4) 0.057(3) -0.013(3) 0.011(3) -0.006(3)
F1 0.098(4) 0.227(7) 0.137(4) -0.050(4) -0.001(3) 0.032(4)
F2 0.118(4) 0.166(4) 0.088(3) -0.005(3) 0.024(3) 0.022(3)
F3 0.239(8) 0.096(3) 0.140(5) 0.007(3) 0.047(5) -0.024(4)
F4 0.071(8) 0.166(12) 0.089(9) 0.000(7) 0.006(6) 0.040(8)
F7 0.115(6) 0.109(5) 0.042(3) -0.029(3) 0.031(3) -0.061(5)
F11 0.140(13) 0.134(15) 0.28(2) -0.067(14) 0.096(13) -0.074(12)
F12 0.24(3) 0.25(3) 0.078(11) 0.019(12) 0.039(13) 0.15(2)
F10 0.151(5) 0.078(3) 0.348(11) -0.008(5) 0.046(6) 0.009(3)
F4' 0.100(10) 0.39(4) 0.083(8) -0.012(15) 0.023(7) -0.025(16)
F11' 0.32(3) 0.087(10) 0.165(14) 0.058(10) 0.149(17) 0.075(14)
F12' 0.177(17) 0.105(9) 0.096(10) -0.005(7) 0.082(11) 0.050(9)
C20 0.207(16) 0.141(11) 0.218(14) -0.029(10) -0.043(12) -0.022(11)
C21 0.157(12) 0.162(12) 0.216(14) 0.015(10) -0.016(10) 0.026(10)
F6 0.097(4) 0.156(5) 0.186(5) -0.033(4) 0.032(3) -0.050(3)
F8 0.197(6) 0.185(5) 0.092(3) 0.028(3) 0.010(3) -0.061(5)
F9 0.170(5) 0.093(3) 0.162(5) -0.003(3) 0.034(4) 0.038(3)
F13 0.090(3) 0.165(5) 0.150(4) -0.020(3) 0.036(3) -0.043(3)
C12 0.047(3) 0.063(3) 0.058(3) 0.008(2) 0.007(2) 0.004(2)
C14 0.085(4) 0.080(4) 0.053(3) 0.013(3) 0.021(3) -0.003(3)
C13 0.078(4) 0.080(4) 0.078(4) 0.023(3) 0.030(3) -0.002(3)
C1 0.070(4) 0.060(3) 0.045(2) 0.006(2) 0.009(2) -0.002(3)
C2 0.066(4) 0.084(4) 0.099(5) 0.021(4) 0.009(4) 0.026(3)
C17 0.113(6) 0.075(4) 0.113(6) -0.010(4) 0.013(5) -0.019(4)
C15 0.051(3) 0.075(3) 0.053(3) 0.002(3) 0.008(2) 0.002(3)
C5 0.096(5) 0.073(4) 0.062(3) 0.011(3) 0.028(3) -0.008(3)
C6 0.081(4) 0.079(4) 0.066(3) 0.001(3) 0.033(3) -0.007(3)
C7 0.078(4) 0.068(4) 0.066(3) 0.002(3) 0.021(3) 0.010(3)
C19 0.097(5) 0.083(5) 0.092(5) 0.003(4) -0.005(4) -0.024(4)
C22 0.235(15) 0.103(8) 0.174(11) 0.004(7) 0.017(10) 0.049(9)
C8 0.069(4) 0.099(5) 0.106(5) 0.016(4) 0.035(4) 0.012(4)
C9 0.136(8) 0.113(6) 0.113(6) 0.022(5) 0.045(6) 0.038(6)
C10 0.140(10) 0.153(9) 0.159(10) -0.030(8) 0.016(8) 0.004(8)
C23 0.073(4) 0.068(3) 0.052(3) 0.000(3) 0.010(3) 0.002(3)
C24 0.091(5) 0.073(4) 0.082(4) -0.001(3) 0.009(4) 0.029(3)
C18 0.091(5) 0.072(4) 0.078(4) -0.005(3) 0.020(3) -0.018(3)
C4 0.066(3) 0.064(3) 0.046(2) 0.002(2) 0.009(2) 0.004(3)
C3 0.071(4) 0.089(4) 0.080(4) 0.029(3) 0.016(3) 0.026(3)
C16 0.136(7) 0.083(5) 0.081(5) -0.023(4) -0.002(5) -0.005(5)
C11 0.32(2) 0.208(14) 0.160(11) -0.095(11) 0.062(13) -0.026(14)

loop_
_atom_type_symbol
_atom_type_description
_atom_type_scat_dispersion_real
_atom_type_scat_dispersion_imag
_atom_type_scat_source
C C 0.0033 0.0016 'International Tables Vol C Tables 4.2.6.8 and 6.1.1.4'
H H 0.0000 0.0000 'International Tables Vol C Tables 4.2.6.8 and 6.1.1.4'
N N 0.0061 0.0033 'International Tables Vol C Tables 4.2.6.8 and 6.1.1.4'
F F 0.0171 0.0103 'International Tables Vol C Tables 4.2.6.8 and 6.1.1.4'
P P 0.1023 0.0942 'International Tables Vol C Tables 4.2.6.8 and 6.1.1.4'
Ni Ni 0.3393 1.1124 'International Tables Vol C Tables 4.2.6.8 and 6.1.1.4'

loop_
_geom_angle_atom_site_label_1
_geom_angle_atom_site_label_2
_geom_angle_atom_site_label_3
_geom_angle
C12 Ni1 C1 97.2(2)
C12 Ni1 N9 87.6(2)
C1 Ni1 N9 165.0(2)
C12 Ni1 N4 177.0(2)
C1 Ni1 N4 83.4(2)
N9 Ni1 N4 92.55(19)
C12 Ni1 N8 76.94(19)
C1 Ni1 N8 100.81(19)
N9 Ni1 N8 94.10(18)
N4 Ni1 N8 100.11(17)
F12 P1 F4 89.5(15)
F12 P1 F11' 92.9(15)
F4 P1 F11' 65.6(12)
F12 P1 F3 93.7(14)
F4 P1 F3 103.1(8)
F11' P1 F3 166.9(11)
F12 P1 F1 84.4(15)
F4 P1 F1 167.8(7)
F11' P1 F1 104.1(11)
F3 P1 F1 87.8(4)
F12 P1 F11 83.5(18)
F4 P1 F11 89.8(11)
F11' P1 F11 26.0(14)
F3 P1 F11 166.8(9)
F1 P1 F11 79.0(9)
F12 P1 F2 173.0(17)
F4 P1 F2 96.3(6)
F11' P1 F2 86.0(8)
F3 P1 F2 88.8(3)
F1 P1 F2 89.1(3)
F11 P1 F2 92.6(10)
F12 P1 F12' 14(3)
F4 P1 F12' 78.4(14)
F11' P1 F12' 96.5(11)
F3 P1 F12' 87.3(9)
F1 P1 F12' 97.0(13)
F11 P1 F12' 92.7(13)
F2 P1 F12' 172.5(13)
F12 P1 F4' 106.4(17)
F4 P1 F4' 30.7(10)
F11' P1 F4' 90.6(14)
F3 P1 F4' 76.6(10)
F1 P1 F4' 161.4(9)
F11 P1 F4' 116.6(13)
F2 P1 F4' 80.5(7)
F12' P1 F4' 92.4(15)
F6 P2 F10 91.6(4)
F6 P2 F7 90.9(4)
F10 P2 F7 92.3(5)
F6 P2 F9 86.7(4)
F10 P2 F9 177.0(4)
F7 P2 F9 90.2(4)
F6 P2 F13 179.2(4)
F10 P2 F13 89.2(4)
F7 P2 F13 89.0(3)
F9 P2 F13 92.5(4)
F6 P2 F8 90.0(3)
F10 P2 F8 90.3(4)
F7 P2 F8 177.2(5)
F9 P2 F8 87.2(4)
F13 P2 F8 90.1(3)
C12 N5 C13 109.4(5)
C12 N5 C19 126.5(5)
C13 N5 C19 123.7(6)
C12 N6 C14 111.2(5)
C12 N6 C15 121.6(4)
C14 N6 C15 127.2(4)
C1 N1 C2 110.3(5)
C1 N1 C8 127.0(5)
C2 N1 C8 122.6(5)
C1 N2 C3 111.9(5)
C1 N2 C4 119.2(4)
C3 N2 C4 128.8(5)
C18 N8 C15 116.7(5)
C18 N8 Ni1 136.2(4)
C15 N8 Ni1 106.6(3)
C4 N4 C7 114.4(5)
C4 N4 Ni1 115.0(4)
C7 N4 Ni1 130.5(4)
C4 N3 C5 115.2(5)
C23 N9 Ni1 174.3(5)
C15 N7 C16 114.4(6)
C21 C20 C19 124.2(13)
C21 C20 H20A 106.3
C19 C20 H20A 106.3
C21 C20 H20B 106.3
C19 C20 H20B 106.3
H20A C20 H20B 106.4
C20 C21 C22 118.9(13)
C20 C21 H21A 107.6
C22 C21 H21A 107.6
C20 C21 H21B 107.6
C22 C21 H21B 107.6
H21A C21 H21B 107.0
N5 C12 N6 104.9(4)
N5 C12 Ni1 135.4(4)
N6 C12 Ni1 119.4(4)
C13 C14 N6 105.9(5)
C13 C14 H14 127.0
N6 C14 H14 127.0
C14 C13 N5 108.5(5)
C14 C13 H13 125.8
N5 C13 H13 125.8
N1 C1 N2 104.0(4)
N1 C1 Ni1 144.8(4)
N2 C1 Ni1 111.2(4)
C3 C2 N1 108.5(6)
C3 C2 H2 125.7
N1 C2 H2 125.7
C16 C17 C18 117.4(7)
C16 C17 H17 121.3
C18 C17 H17 121.3
N8 C15 N7 127.9(6)
N8 C15 N6 115.2(4)
N7 C15 N6 116.9(5)
N3 C5 C6 122.7(5)
N3 C5 H5 118.7
C6 C5 H5 118.7
C7 C6 C5 117.6(6)
C7 C6 H6 121.2
C5 C6 H6 121.2
N4 C7 C6 121.8(6)
N4 C7 H7 119.1
C6 C7 H7 119.1
C20 C19 N5 116.8(7)
C20 C19 H19A 108.1
N5 C19 H19A 108.1
C20 C19 H19B 108.1
N5 C19 H19B 108.1
H19A C19 H19B 107.3
N1 C8 C9 114.0(6)
N1 C8 H8A 108.7
C9 C8 H8A 108.7
N1 C8 H8B 108.7
C9 C8 H8B 108.7
H8A C8 H8B 107.6
C10 C9 C8 113.6(8)
C10 C9 H9A 108.8
C8 C9 H9A 108.8
C10 C9 H9B 108.8
C8 C9 H9B 108.8
H9A C9 H9B 107.7
C9 C10 C11 113.3(11)
C9 C10 H10A 108.9
C11 C10 H10A 108.9
C9 C10 H10B 108.9
C11 C10 H10B 108.9
H10A C10 H10B 107.7
N9 C23 C24 178.6(7)
C23 C24 H24A 109.5
C23 C24 H24B 109.5
H24A C24 H24B 109.5
C23 C24 H24C 109.5
H24A C24 H24C 109.5
H24B C24 H24C 109.5
N8 C18 C17 121.1(6)
N8 C18 H18 119.4
C17 C18 H18 119.4
N3 C4 N4 128.3(6)
N3 C4 N2 120.6(5)
N4 C4 N2 111.1(5)
C2 C3 N2 105.1(5)
C2 C3 H3 127.4
N2 C3 H3 127.4
N7 C16 C17 122.4(7)
N7 C16 H16 118.8
C17 C16 H16 118.8
C10 C11 H11A 109.5
C10 C11 H11B 109.5
H11A C11 H11B 109.5
C10 C11 H11C 109.5
H11A C11 H11C 109.5
H11B C11 H11C 109.5

loop_
_geom_bond_atom_site_label_1
_geom_bond_atom_site_label_2
_geom_bond_distance
Ni1 C12 1.881(5)
Ni1 C1 1.891(6)
Ni1 N9 1.900(5)
Ni1 N4 1.944(4)
Ni1 N8 2.401(4)
P1 F12 1.47(3)
P1 F4 1.507(13)
P1 F11' 1.515(13)
P1 F3 1.540(5)
P1 F1 1.565(5)
P1 F11 1.577(17)
P1 F2 1.606(5)
P1 F12' 1.61(2)
P1 F4' 1.645(19)
P2 F6 1.554(5)
P2 F10 1.554(5)
P2 F7 1.556(6)
P2 F9 1.562(5)
P2 F13 1.591(5)
P2 F8 1.592(5)
N5 C12 1.346(7)
N5 C13 1.395(8)
N5 C19 1.446(8)
N6 C12 1.353(6)
N6 C14 1.386(7)
N6 C15 1.419(7)
N1 C1 1.336(7)
N1 C2 1.408(7)
N1 C8 1.472(8)
N2 C1 1.373(7)
N2 C3 1.395(7)
N2 C4 1.395(7)
N8 C18 1.303(7)
N8 C15 1.321(7)
N4 C4 1.345(7)
N4 C7 1.347(7)
N3 C4 1.307(7)
N3 C5 1.326(8)
N9 C23 1.136(7)
N7 C15 1.325(7)
N7 C16 1.327(9)
C20 C21 1.347(13)
C20 C19 1.444(12)
C20 H20A 0.9700
C20 H20B 0.9700
C21 C22 1.572(11)
C21 H21A 0.9700
C21 H21B 0.9700
C14 C13 1.318(9)
C14 H14 0.9300
C13 H13 0.9300
C2 C3 1.323(9)
C2 H2 0.9300
C17 C16 1.373(11)
C17 C18 1.382(10)
C17 H17 0.9300
C5 C6 1.369(9)
C5 H5 0.9300
C6 C7 1.365(8)
C6 H6 0.9300
C7 H7 0.9300
C19 H19A 0.9700
C19 H19B 0.9700
C22 H22A 0.9600
C22 H22B 0.9600
C22 H22C 0.9600
C8 C9 1.499(11)
C8 H8A 0.9700
C8 H8B 0.9700
C9 C10 1.477(13)
C9 H9A 0.9700
C9 H9B 0.9700
C10 C11 1.522(15)
C10 H10A 0.9700
C10 H10B 0.9700
C23 C24 1.447(8)
C24 H24A 0.9600
C24 H24B 0.9600
C24 H24C 0.9600
C18 H18 0.9300
C3 H3 0.9300
C16 H16 0.9300
C11 H11A 0.9600
C11 H11B 0.9600
C11 H11C 0.9600

loop_
_geom_torsion_atom_site_label_1
_geom_torsion_atom_site_label_2
_geom_torsion_atom_site_label_3
_geom_torsion_atom_site_label_4
_geom_torsion
C12 Ni1 N8 C18 172.8(7)
C1 Ni1 N8 C18 77.8(7)
N9 Ni1 N8 C18 -100.7(6)
N4 Ni1 N8 C18 -7.3(7)
C12 Ni1 N8 C15 1.8(4)
C1 Ni1 N8 C15 -93.2(4)
N9 Ni1 N8 C15 88.4(4)
N4 Ni1 N8 C15 -178.3(4)
C12 Ni1 N4 C4 101(4)
C1 Ni1 N4 C4 -1.6(4)
N9 Ni1 N4 C4 -167.2(4)
N8 Ni1 N4 C4 98.2(4)
C12 Ni1 N4 C7 -75(4)
C1 Ni1 N4 C7 -177.4(5)
N9 Ni1 N4 C7 17.1(5)
N8 Ni1 N4 C7 -77.6(5)
C12 Ni1 N9 C23 0(5)
C1 Ni1 N9 C23 109(5)
N4 Ni1 N9 C23 -177(5)
N8 Ni1 N9 C23 -77(5)
C19 C20 C21 C22 171.6(11)
C13 N5 C12 N6 -1.5(6)
C19 N5 C12 N6 -174.6(6)
C13 N5 C12 Ni1 -174.4(5)
C19 N5 C12 Ni1 12.5(10)
C14 N6 C12 N5 0.5(6)
C15 N6 C12 N5 -179.3(5)
C14 N6 C12 Ni1 174.8(4)
C15 N6 C12 Ni1 -5.0(7)
C1 Ni1 C12 N5 -86.9(6)
N9 Ni1 C12 N5 78.9(6)
N4 Ni1 C12 N5 171(4)
N8 Ni1 C12 N5 173.7(6)
C1 Ni1 C12 N6 101.0(4)
N9 Ni1 C12 N6 -93.2(4)
N4 Ni1 C12 N6 -1(4)
N8 Ni1 C12 N6 1.5(4)
C12 N6 C14 C13 0.7(7)
C15 N6 C14 C13 -179.5(6)
N6 C14 C13 N5 -1.6(7)
C12 N5 C13 C14 2.1(7)
C19 N5 C13 C14 175.4(6)
C2 N1 C1 N2 -1.4(6)
C8 N1 C1 N2 179.0(6)
C2 N1 C1 Ni1 177.9(6)
C8 N1 C1 Ni1 -1.8(11)
C3 N2 C1 N1 0.1(6)
C4 N2 C1 N1 -178.5(5)
C3 N2 C1 Ni1 -179.4(4)
C4 N2 C1 Ni1 2.0(6)
C12 Ni1 C1 N1 3.5(7)
N9 Ni1 C1 N1 -104.5(10)
N4 Ni1 C1 N1 -179.4(7)
N8 Ni1 C1 N1 81.6(7)
C12 Ni1 C1 N2 -177.3(4)
N9 Ni1 C1 N2 74.7(10)
N4 Ni1 C1 N2 -0.2(4)
N8 Ni1 C1 N2 -99.2(4)
C1 N1 C2 C3 2.2(8)
C8 N1 C2 C3 -178.1(6)
C18 N8 C15 N7 0.8(9)
Ni1 N8 C15 N7 173.9(5)
C18 N8 C15 N6 -177.6(5)
Ni1 N8 C15 N6 -4.6(6)
C16 N7 C15 N8 0.0(10)
C16 N7 C15 N6 178.4(6)
C12 N6 C15 N8 6.7(8)
C14 N6 C15 N8 -173.1(5)
C12 N6 C15 N7 -171.9(5)
C14 N6 C15 N7 8.3(8)
C4 N3 C5 C6 -1.5(9)
N3 C5 C6 C7 1.3(9)
C4 N4 C7 C6 0.5(8)
Ni1 N4 C7 C6 176.3(4)
C5 C6 C7 N4 -0.7(9)
C21 C20 C19 N5 52.4(19)
C12 N5 C19 C20 -130.6(10)
C13 N5 C19 C20 57.2(12)
C1 N1 C8 C9 -119.4(7)
C2 N1 C8 C9 61.0(9)
N1 C8 C9 C10 65.4(10)
C8 C9 C10 C11 177.8(10)
Ni1 N9 C23 C24 -60(27)
C15 N8 C18 C17 -2.3(10)
Ni1 N8 C18 C17 -172.6(5)
C16 C17 C18 N8 3.0(12)
C5 N3 C4 N4 1.3(9)
C5 N3 C4 N2 -179.0(5)
C7 N4 C4 N3 -0.8(8)
Ni1 N4 C4 N3 -177.3(5)
C7 N4 C4 N2 179.4(5)
Ni1 N4 C4 N2 3.0(5)
C1 N2 C4 N3 177.0(5)
C3 N2 C4 N3 -1.4(9)
C1 N2 C4 N4 -3.3(7)
C3 N2 C4 N4 178.4(6)
N1 C2 C3 N2 -2.0(8)
C1 N2 C3 C2 1.2(8)
C4 N2 C3 C2 179.7(6)
C15 N7 C16 C17 0.7(11)
C18 C17 C16 N7 -2.1(13)
